data_1513595
loop_
_publ_author_name
'Jana, Atanu'
'Sukul, Pradip K.'
'Mandal, Sushil K.'
'Konar, Saugata'
'Ray, Sangita'
'Das, Kinsuk'
'Golen, James A.'
'Rheingold, Arnold L.'
'Mondal, Sudipa'
'Mondal, Tapan K.'
'Khuda-Bukhsh, Anisur R'
'Kar, Susanta K.'

_publ_section_title
;
 A novel 2,6-diformyl-4-methylphenol based chemosensor for Zn(II) ions by
 ratiometric displacement of Cd(II) ions and its application for cell
 imaging on human melanoma cancer cells.
;
_journal_issue 2
_journal_name_full 'The Analyst'
_journal_page_first 495
_journal_page_last 504
_journal_paper_doi 10.1039/c3an01750h
_journal_volume 139
_journal_year 2014
_chemical_formula_sum 'C38 H34 Cd2 Cl2 N12 O10'
_chemical_formula_weight 1114.47
_chemical_name_systematic
;
?
;
_space_group_IT_number 15
_symmetry_cell_setting monoclinic
_symmetry_space_group_name_Hall '-C 2yc'
_symmetry_space_group_name_H-M 'C 1 2/c 1'
_atom_sites_solution_hydrogens geom
_atom_sites_solution_primary direct
_atom_sites_solution_secondary difmap
_audit_creation_method SHELXL-97
_cell_angle_alpha 90.00
_cell_angle_beta 116.6010(10)
_cell_angle_gamma 90.00
_cell_formula_units_Z 4
_cell_length_a 23.0762(15)
_cell_length_b 12.6124(6)
_cell_length_c 17.5274(13)
_cell_measurement_reflns_used 9927
_cell_measurement_temperature 100(2)
_cell_measurement_theta_max 27.80
_cell_measurement_theta_min 2.46
_cell_volume 4561.3(5)
_computing_cell_refinement 'Bruker SMART'
_computing_data_collection 'Bruker SMART'
_computing_data_reduction 'Bruker SAINT'
_computing_molecular_graphics 'Bruker SHELXTL'
_computing_publication_material 'Bruker SHELXTL'
_computing_structure_refinement 'SHELXL-97 (Sheldrick, 1997)'
_computing_structure_solution 'SHELXS-97 (Sheldrick, 1990)'
_diffrn_ambient_temperature 100(2)
_diffrn_measured_fraction_theta_full 0.999
_diffrn_measured_fraction_theta_max 0.962
_diffrn_measurement_device_type 'CCD area detector'
_diffrn_measurement_method 'phi and omega scans'
_diffrn_radiation_monochromator graphite
_diffrn_radiation_source 'fine-focus sealed tube'
_diffrn_radiation_type MoK\a
_diffrn_radiation_wavelength 0.71073
_diffrn_reflns_av_R_equivalents 0.0356
_diffrn_reflns_av_sigmaI/netI 0.0277
_diffrn_reflns_limit_h_max 29
_diffrn_reflns_limit_h_min -30
_diffrn_reflns_limit_k_max 16
_diffrn_reflns_limit_k_min -16
_diffrn_reflns_limit_l_max 22
_diffrn_reflns_limit_l_min -23
_diffrn_reflns_number 29240
_diffrn_reflns_theta_full 25.00
_diffrn_reflns_theta_max 27.98
_diffrn_reflns_theta_min 1.89
_exptl_absorpt_coefficient_mu 1.117
_exptl_absorpt_correction_T_max 0.8504
_exptl_absorpt_correction_T_min 0.8075
_exptl_absorpt_correction_type multi-scan
_exptl_absorpt_process_details sadabs
_exptl_crystal_colour yellow
_exptl_crystal_density_diffrn 1.623
_exptl_crystal_density_method 'not measured'
_exptl_crystal_description BLOCK
_exptl_crystal_F_000 2224
_exptl_crystal_size_max 0.20
_exptl_crystal_size_mid 0.15
_exptl_crystal_size_min 0.15
_refine_diff_density_max 0.562
_refine_diff_density_min -0.420
_refine_diff_density_rms 0.070
_refine_ls_extinction_method none
_refine_ls_goodness_of_fit_ref 1.036
_refine_ls_hydrogen_treatment mixed
_refine_ls_matrix_type full
_refine_ls_number_parameters 299
_refine_ls_number_reflns 5299
_refine_ls_number_restraints 0
_refine_ls_restrained_S_all 1.036
_refine_ls_R_factor_all 0.0341
_refine_ls_R_factor_gt 0.0237
_refine_ls_shift/su_max 0.009
_refine_ls_shift/su_mean 0.001
_refine_ls_structure_factor_coef Fsqd
_refine_ls_weighting_details 'calc w=1/[\s^2^(Fo^2^)+(0.0285P)^2^+5.1226P] where P=(Fo^2^+2Fc^2^)/3'
_refine_ls_weighting_scheme calc
_refine_ls_wR_factor_gt 0.0581
_refine_ls_wR_factor_ref 0.0627
_reflns_number_gt 4353
_reflns_number_total 5299
_reflns_threshold_expression >2sigma(I)
_cod_data_source_file c3an01750h.txt
_cod_data_source_block skkar41a
_cod_depositor_comments
;
The following automatic conversions were performed:

'_symmetry_cell_setting' value 'Monoclinic' changed to 'monoclinic'
according to
/usr/data/users/saulius/automatic-downloads/current/RSC/lib/dictionaries/cif_core.dic
dictionary named 'cif_core.dic' version 2.4.2 from 2011-04-26.

Automatic conversion script
Id: cif_fix_values 2281 2013-09-26 08:29:07Z andrius 
;
_cod_original_sg_symbol_H-M C2/c
_cod_database_code 1513595

loop_
_symmetry_equiv_pos_as_xyz
'x, y, z'
'-x, y, -z+1/2'
'x+1/2, y+1/2, z'
'-x+1/2, y+1/2, -z+1/2'
'-x, -y, -z'
'x, -y, z-1/2'
'-x+1/2, -y+1/2, -z'
'x+1/2, -y+1/2, z-1/2'

loop_
_atom_site_label
_atom_site_type_symbol
_atom_site_fract_x
_atom_site_fract_y
_atom_site_fract_z
_atom_site_U_iso_or_equiv
_atom_site_adp_type
_atom_site_occupancy
_atom_site_symmetry_multiplicity
_atom_site_calc_flag
_atom_site_refinement_flags
Cd1 Cd 0.5000 0.635962(15) 0.2500 0.02007(6) Uani 1 2 d S
Cd2 Cd 0.5000 0.351565(15) 0.2500 0.01919(6) Uani 1 2 d S
Cl1 Cl 0.81418(3) 0.37245(4) -0.06132(3) 0.02543(11) Uani 1 1 d .
O2 O 0.81449(10) 0.36145(13) 0.01983(11) 0.0429(4) Uani 1 1 d .
O1 O 0.52756(7) 0.49381(10) 0.33607(9) 0.0222(3) Uani 1 1 d .
O3 O 0.87979(8) 0.37135(14) -0.05147(10) 0.0370(4) Uani 1 1 d .
O4 O 0.78297(8) 0.46894(13) -0.10085(10) 0.0351(4) Uani 1 1 d .
O5 O 0.78001(8) 0.28402(13) -0.11580(11) 0.0407(4) Uani 1 1 d .
N1 N 0.54336(9) 0.75947(13) 0.19411(10) 0.0258(4) Uani 1 1 d .
N2 N 0.64106(10) 0.72723(15) 0.31331(11) 0.0281(4) Uani 1 1 d .
N3 N 0.60960(9) 0.65966(13) 0.34400(10) 0.0234(4) Uani 1 1 d .
N4 N 0.59187(9) 0.24830(16) 0.30843(11) 0.0323(4) Uani 1 1 d .
N5 N 0.58801(10) 0.24844(16) 0.17345(12) 0.0320(4) Uani 1 1 d .
N6 N 0.53641(8) 0.31618(13) 0.14622(10) 0.0231(4) Uani 1 1 d .
C1 C 0.50977(12) 0.81102(17) 0.11945(14) 0.0321(5) Uani 1 1 d .
H1A H 0.4640 0.8029 0.0910 0.038 Uiso 1 1 calc R
C2 C 0.53874(15) 0.8745(2) 0.08296(16) 0.0446(7) Uani 1 1 d .
H2C H 0.5137 0.9100 0.0305 0.054 Uiso 1 1 calc R
C3 C 0.60578(16) 0.8857(2) 0.12481(17) 0.0516(8) Uani 1 1 d .
H3A H 0.6273 0.9276 0.1002 0.062 Uiso 1 1 calc R
C4 C 0.64092(14) 0.8363(2) 0.20172(16) 0.0427(6) Uani 1 1 d .
H4B H 0.6867 0.8439 0.2312 0.051 Uiso 1 1 calc R
C5 C 0.60755(11) 0.77433(17) 0.23556(13) 0.0287(5) Uani 1 1 d .
C6 C 0.64204(10) 0.62698(16) 0.42154(12) 0.0228(4) Uani 1 1 d .
H6A H 0.6853 0.6514 0.4530 0.027 Uiso 1 1 calc R
C7 C 0.61636(10) 0.55497(15) 0.46371(12) 0.0205(4) Uani 1 1 d .
C8 C 0.65037(10) 0.55073(17) 0.55298(12) 0.0235(4) Uani 1 1 d .
H8A H 0.6878 0.5938 0.5811 0.028 Uiso 1 1 calc R
C9 C 0.63129(11) 0.48580(16) 0.60189(13) 0.0253(4) Uani 1 1 d .
C10 C 0.57839(10) 0.42055(17) 0.55823(12) 0.0245(4) Uani 1 1 d .
H10A H 0.5649 0.3748 0.5903 0.029 Uiso 1 1 calc R
C11 C 0.54394(10) 0.41864(16) 0.46944(12) 0.0208(4) Uani 1 1 d .
C12 C 0.56160(10) 0.48950(15) 0.41983(12) 0.0201(4) Uani 1 1 d .
C13 C 0.51113(10) 0.34703(16) 0.06795(13) 0.0231(4) Uani 1 1 d .
H13A H 0.5295 0.3216 0.0326 0.028 Uiso 1 1 calc R
C14 C 0.62082(14) 0.2138(2) 0.39038(16) 0.0470(7) Uani 1 1 d .
H14A H 0.6040 0.2377 0.4279 0.056 Uiso 1 1 calc R
C15 C 0.67249(17) 0.1468(3) 0.42188(19) 0.0683(11) Uani 1 1 d .
H15A H 0.6911 0.1243 0.4797 0.082 Uiso 1 1 calc R
C16 C 0.69725(18) 0.1122(3) 0.3671(2) 0.0775(12) Uani 1 1 d .
H16A H 0.7332 0.0651 0.3871 0.093 Uiso 1 1 calc R
C17 C 0.66974(16) 0.1461(3) 0.28416(18) 0.0608(9) Uani 1 1 d .
H17A H 0.6865 0.1236 0.2462 0.073 Uiso 1 1 calc R
C18 C 0.61658(12) 0.2145(2) 0.25632(15) 0.0350(5) Uani 1 1 d .
C19 C 0.66682(13) 0.48653(19) 0.69825(14) 0.0356(6) Uani 1 1 d .
H19A H 0.6885 0.4182 0.7185 0.053 Uiso 1 1 calc R
H19B H 0.6358 0.4984 0.7215 0.053 Uiso 1 1 calc R
H19C H 0.6992 0.5434 0.7172 0.053 Uiso 1 1 calc R
H1N H 0.6007(12) 0.2237(19) 0.1400(15) 0.033(7) Uiso 1 1 d .
H2N H 0.6815(13) 0.732(2) 0.3395(16) 0.036(7) Uiso 1 1 d .

loop_
_atom_site_aniso_label
_atom_site_aniso_U_11
_atom_site_aniso_U_22
_atom_site_aniso_U_33
_atom_site_aniso_U_23
_atom_site_aniso_U_13
_atom_site_aniso_U_12
Cd1 0.02232(12) 0.02150(11) 0.01463(10) 0.000 0.00669(8) 0.000
Cd2 0.02112(12) 0.02195(11) 0.01639(10) 0.000 0.01007(8) 0.000
Cl1 0.0259(3) 0.0273(3) 0.0253(2) 0.00292(19) 0.0134(2) 0.0032(2)
O2 0.0594(12) 0.0458(10) 0.0355(9) 0.0082(8) 0.0320(9) 0.0026(9)
O1 0.0272(8) 0.0235(7) 0.0139(6) 0.0003(5) 0.0073(6) -0.0022(6)
O3 0.0229(9) 0.0544(11) 0.0328(9) -0.0045(8) 0.0117(7) 0.0034(8)
O4 0.0359(10) 0.0303(8) 0.0323(9) 0.0055(7) 0.0091(8) 0.0085(7)
O5 0.0358(10) 0.0335(9) 0.0519(11) -0.0104(8) 0.0189(9) -0.0018(8)
N1 0.0344(11) 0.0220(9) 0.0197(8) 0.0006(7) 0.0110(8) -0.0021(8)
N2 0.0274(11) 0.0345(10) 0.0209(9) 0.0017(8) 0.0096(8) -0.0090(9)
N3 0.0276(10) 0.0243(9) 0.0194(8) 0.0000(7) 0.0117(8) -0.0028(7)
N4 0.0371(11) 0.0391(11) 0.0231(9) 0.0068(8) 0.0156(8) 0.0137(9)
N5 0.0331(11) 0.0423(11) 0.0249(9) 0.0030(8) 0.0168(9) 0.0157(9)
N6 0.0231(9) 0.0264(9) 0.0224(8) 0.0003(7) 0.0125(7) 0.0034(8)
C1 0.0427(14) 0.0262(11) 0.0229(11) 0.0018(9) 0.0108(10) -0.0004(10)
C2 0.0603(19) 0.0341(13) 0.0308(13) 0.0101(10) 0.0127(13) -0.0086(13)
C3 0.068(2) 0.0477(16) 0.0377(14) 0.0077(12) 0.0226(14) -0.0252(15)
C4 0.0455(16) 0.0468(15) 0.0305(13) 0.0015(11) 0.0123(12) -0.0231(13)
C5 0.0380(14) 0.0262(11) 0.0218(10) -0.0030(8) 0.0132(10) -0.0086(10)
C6 0.0231(11) 0.0250(10) 0.0184(9) -0.0032(8) 0.0077(8) -0.0019(9)
C7 0.0214(11) 0.0223(10) 0.0179(9) 0.0006(8) 0.0089(8) 0.0039(8)
C8 0.0214(11) 0.0267(11) 0.0196(9) 0.0000(8) 0.0068(8) 0.0028(9)
C9 0.0244(11) 0.0312(11) 0.0167(9) 0.0012(8) 0.0060(8) 0.0050(9)
C10 0.0287(12) 0.0288(11) 0.0190(9) 0.0044(8) 0.0134(9) 0.0041(9)
C11 0.0217(11) 0.0239(10) 0.0178(9) 0.0004(8) 0.0098(8) 0.0039(8)
C12 0.0221(10) 0.0225(10) 0.0153(9) 0.0007(7) 0.0081(8) 0.0044(8)
C13 0.0250(11) 0.0274(10) 0.0203(10) -0.0048(8) 0.0133(9) -0.0035(9)
C14 0.0541(17) 0.0607(17) 0.0308(13) 0.0160(12) 0.0231(13) 0.0289(14)
C15 0.075(2) 0.097(3) 0.0365(16) 0.0297(16) 0.0277(16) 0.054(2)
C16 0.082(3) 0.108(3) 0.0496(18) 0.0324(19) 0.0357(18) 0.072(2)
C17 0.063(2) 0.086(2) 0.0403(16) 0.0164(15) 0.0296(15) 0.0475(18)
C18 0.0375(14) 0.0410(13) 0.0301(12) 0.0048(10) 0.0184(11) 0.0137(11)
C19 0.0372(14) 0.0459(14) 0.0165(10) 0.0034(9) 0.0056(10) -0.0027(11)

loop_
_atom_type_symbol
_atom_type_description
_atom_type_scat_dispersion_real
_atom_type_scat_dispersion_imag
_atom_type_scat_source
C C 0.0033 0.0016 'International Tables Vol C Tables 4.2.6.8 and 6.1.1.4'
H H 0.0000 0.0000 'International Tables Vol C Tables 4.2.6.8 and 6.1.1.4'
N N 0.0061 0.0033 'International Tables Vol C Tables 4.2.6.8 and 6.1.1.4'
O O 0.0106 0.0060 'International Tables Vol C Tables 4.2.6.8 and 6.1.1.4'
Cd Cd -0.8075 1.2024 'International Tables Vol C Tables 4.2.6.8 and 6.1.1.4'
Cl Cl 0.1484 0.1585 'International Tables Vol C Tables 4.2.6.8 and 6.1.1.4'

loop_
_geom_angle_atom_site_label_1
_geom_angle_atom_site_label_2
_geom_angle_atom_site_label_3
_geom_angle
_geom_angle_site_symmetry_1
_geom_angle_site_symmetry_3
O1 Cd1 O1 73.93(7) 2_655 .
O1 Cd1 N1 107.58(5) 2_655 .
O1 Cd1 N1 141.53(6) . .
O1 Cd1 N1 141.53(6) 2_655 2_655
O1 Cd1 N1 107.58(5) . 2_655
N1 Cd1 N1 94.48(9) . 2_655
O1 Cd1 N3 117.86(6) 2_655 .
O1 Cd1 N3 74.75(5) . .
N1 Cd1 N3 70.93(6) . .
N1 Cd1 N3 98.81(6) 2_655 .
O1 Cd1 N3 74.75(5) 2_655 2_655
O1 Cd1 N3 117.86(6) . 2_655
N1 Cd1 N3 98.81(6) . 2_655
N1 Cd1 N3 70.93(6) 2_655 2_655
N3 Cd1 N3 165.31(8) . 2_655
O1 Cd2 O1 73.90(7) . 2_655
O1 Cd2 N4 132.75(6) . 2_655
O1 Cd2 N4 103.06(6) 2_655 2_655
O1 Cd2 N4 103.06(6) . .
O1 Cd2 N4 132.75(6) 2_655 .
N4 Cd2 N4 111.05(10) 2_655 .
O1 Cd2 N6 74.04(5) . 2_655
O1 Cd2 N6 125.23(5) 2_655 2_655
N4 Cd2 N6 70.21(6) 2_655 2_655
N4 Cd2 N6 97.17(6) . 2_655
O1 Cd2 N6 125.23(6) . .
O1 Cd2 N6 74.04(5) 2_655 .
N4 Cd2 N6 97.17(6) 2_655 .
N4 Cd2 N6 70.21(6) . .
N6 Cd2 N6 158.23(8) 2_655 .
O2 Cl1 O4 110.10(10) . .
O2 Cl1 O3 110.05(11) . .
O4 Cl1 O3 109.91(10) . .
O2 Cl1 O5 109.90(10) . .
O4 Cl1 O5 109.21(10) . .
O3 Cl1 O5 107.63(10) . .
C12 O1 Cd1 128.97(12) . .
C12 O1 Cd2 124.26(11) . .
Cd1 O1 Cd2 106.08(5) . .
C5 N1 C1 118.25(18) . .
C5 N1 Cd1 116.82(13) . .
C1 N1 Cd1 124.70(15) . .
C5 N2 N3 119.83(19) . .
C6 N3 N2 116.79(18) . .
C6 N3 Cd1 129.44(14) . .
N2 N3 Cd1 113.42(13) . .
C18 N4 C14 117.4(2) . .
C18 N4 Cd2 117.61(15) . .
C14 N4 Cd2 124.88(15) . .
C18 N5 N6 119.79(17) . .
C13 N6 N5 118.00(16) . .
C13 N6 Cd2 128.00(14) . .
N5 N6 Cd2 113.82(12) . .
N1 C1 C2 123.0(2) . .
C1 C2 C3 118.2(2) . .
C4 C3 C2 120.0(2) . .
C3 C4 C5 118.3(2) . .
N1 C5 N2 118.37(18) . .
N1 C5 C4 122.2(2) . .
N2 C5 C4 119.5(2) . .
N3 C6 C7 123.94(19) . .
C8 C7 C12 120.12(18) . .
C8 C7 C6 116.04(18) . .
C12 C7 C6 123.82(17) . .
C9 C8 C7 122.4(2) . .
C10 C9 C8 116.94(19) . .
C10 C9 C19 121.62(19) . .
C8 C9 C19 121.4(2) . .
C9 C10 C11 123.23(19) . .
C10 C11 C12 119.55(19) . .
C10 C11 C13 117.38(17) . 2_655
C12 C11 C13 122.99(17) . 2_655
O1 C12 C7 121.51(17) . .
O1 C12 C11 120.88(18) . .
C7 C12 C11 117.61(17) . .
N6 C13 C11 123.75(17) . 2_655
N4 C14 C15 123.8(2) . .
C14 C15 C16 118.1(3) . .
C17 C16 C15 119.8(3) . .
C16 C17 C18 118.8(2) . .
N4 C18 N5 118.2(2) . .
N4 C18 C17 122.1(2) . .
N5 C18 C17 119.6(2) . .

loop_
_geom_bond_atom_site_label_1
_geom_bond_atom_site_label_2
_geom_bond_distance
_geom_bond_site_symmetry_2
Cd1 O1 2.2440(13) 2_655
Cd1 O1 2.2440(13) .
Cd1 N1 2.2946(17) .
Cd1 N1 2.2946(17) 2_655
Cd1 N3 2.3385(18) .
Cd1 N3 2.3385(18) 2_655
Cd2 O1 2.2449(13) .
Cd2 O1 2.2449(13) 2_655
Cd2 N4 2.3011(18) 2_655
Cd2 N4 2.3011(18) .
Cd2 N6 2.3628(15) 2_655
Cd2 N6 2.3628(15) .
Cl1 O2 1.4259(16) .
Cl1 O4 1.4258(16) .
Cl1 O3 1.4450(16) .
Cl1 O5 1.4502(17) .
O1 C12 1.320(2) .
N1 C5 1.339(3) .
N1 C1 1.352(3) .
N2 C5 1.365(3) .
N2 N3 1.376(2) .
N3 C6 1.291(3) .
N4 C18 1.344(3) .
N4 C14 1.356(3) .
N5 C18 1.367(3) .
N5 N6 1.366(2) .
N6 C13 1.287(3) .
C1 C2 1.371(3) .
C2 C3 1.391(4) .
C3 C4 1.373(4) .
C4 C5 1.402(3) .
C6 C7 1.454(3) .
C7 C8 1.403(3) .
C7 C12 1.414(3) .
C8 C9 1.392(3) .
C9 C10 1.384(3) .
C9 C19 1.511(3) .
C10 C11 1.395(3) .
C11 C12 1.428(3) .
C11 C13 1.454(3) 2_655
C13 C11 1.454(3) 2_655
C14 C15 1.360(4) .
C15 C16 1.390(4) .
C16 C17 1.368(4) .
C17 C18 1.397(3) .

loop_
_geom_hbond_atom_site_label_D
_geom_hbond_atom_site_label_H
_geom_hbond_atom_site_label_A
_geom_hbond_distance_DH
_geom_hbond_distance_HA
_geom_hbond_distance_DA
_geom_hbond_angle_DHA
_geom_hbond_site_symmetry_A
N5 H1N O3 0.82(2) 2.16(3) 2.971(2) 167(2) 7_655
N2 H2N O5 0.84(3) 2.06(3) 2.877(3) 167(2) 6_566
